data_1502071
loop_
_publ_author_name
'Brichacek, Matthew'
'Villalobos, Mauricio Navarro'
'Plichta, Alexandra'
'Njardarson, Jon T.'

_publ_section_title
;
 Stereospecific ring expansion of chiral vinyl aziridines.
;
_journal_issue 5
_journal_name_full 'Organic letters'
_journal_page_first 1110
_journal_page_last 1113
_journal_paper_doi 10.1021/ol200263g
_journal_volume 13
_journal_year 2011
_chemical_absolute_configuration ad
_chemical_formula_moiety 'C21 H22 Br N O2 S'
_chemical_formula_sum 'C21 H22 Br N O2 S'
_chemical_formula_weight 432.37
_chemical_name_systematic
; 
 ? 
;
_space_group_IT_number 19
_symmetry_cell_setting orthorhombic
_symmetry_space_group_name_Hall 'P 2ac 2ab'
_symmetry_space_group_name_H-M 'P 21 21 21'
_atom_sites_solution_hydrogens mixed
_atom_sites_solution_primary direct
_atom_sites_solution_secondary difmap
_audit_creation_method SHELXL-97
_cell_angle_alpha 90.00
_cell_angle_beta 90.00
_cell_angle_gamma 90.00
_cell_formula_units_Z 4
_cell_length_a 8.0511(2)
_cell_length_b 14.6698(4)
_cell_length_c 16.0269(5)
_cell_measurement_reflns_used 6178
_cell_measurement_temperature 173(2)
_cell_measurement_theta_max 28.15
_cell_measurement_theta_min 2.54
_cell_volume 1892.91(9)
_computing_cell_refinement 'Bruker SAINT+'
_computing_data_collection 'Bruker APEX2'
_computing_data_reduction 'Bruker SAINT+'
_computing_molecular_graphics 'Bruker SHELXTL'
_computing_publication_material 'Bruker SHELXTL'
_computing_structure_refinement 'SHELXL-97 (Sheldrick, 1997)'
_computing_structure_solution 'SHELXS-97 (Sheldrick, 1990)'
_diffrn_ambient_temperature 173(2)
_diffrn_measured_fraction_theta_full 0.989
_diffrn_measured_fraction_theta_max 0.989
_diffrn_measurement_device_type 'Bruker X8 APEX II diffractometer'
_diffrn_measurement_method 'phi and omega scans'
_diffrn_radiation_monochromator graphite
_diffrn_radiation_source 'fine-focus sealed tube'
_diffrn_radiation_type MoK\a
_diffrn_radiation_wavelength 0.71073
_diffrn_reflns_av_R_equivalents 0.0349
_diffrn_reflns_av_sigmaI/netI 0.0522
_diffrn_reflns_limit_h_max 6
_diffrn_reflns_limit_h_min -11
_diffrn_reflns_limit_k_max 20
_diffrn_reflns_limit_k_min -20
_diffrn_reflns_limit_l_max 22
_diffrn_reflns_limit_l_min -22
_diffrn_reflns_number 19993
_diffrn_reflns_theta_full 30.42
_diffrn_reflns_theta_max 30.42
_diffrn_reflns_theta_min 1.88
_diffrn_standards_number 0
_exptl_absorpt_coefficient_mu 2.297
_exptl_absorpt_correction_T_max 0.8028
_exptl_absorpt_correction_T_min 0.4601
_exptl_absorpt_correction_type multi-scan
_exptl_absorpt_process_details SADABS
_exptl_crystal_colour colourless
_exptl_crystal_density_diffrn 1.517
_exptl_crystal_density_method 'not measured'
_exptl_crystal_description block
_exptl_crystal_F_000 888
_exptl_crystal_size_max 0.40
_exptl_crystal_size_mid 0.20
_exptl_crystal_size_min 0.10
_refine_diff_density_max 0.492
_refine_diff_density_min -0.447
_refine_diff_density_rms 0.055
_refine_ls_abs_structure_details 'Flack H D (1983), Acta Cryst. A39, 876-881'
_refine_ls_abs_structure_Flack 0.001(5)
_refine_ls_extinction_method none
_refine_ls_goodness_of_fit_ref 0.998
_refine_ls_hydrogen_treatment mixed
_refine_ls_matrix_type full
_refine_ls_number_parameters 312
_refine_ls_number_reflns 5659
_refine_ls_number_restraints 0
_refine_ls_restrained_S_all 0.998
_refine_ls_R_factor_all 0.0395
_refine_ls_R_factor_gt 0.0299
_refine_ls_shift/su_max 0.001
_refine_ls_shift/su_mean 0.000
_refine_ls_structure_factor_coef Fsqd
_refine_ls_weighting_details 'calc w=1/[\s^2^(Fo^2^)+(0.0165P)^2^+0.0000P] where P=(Fo^2^+2Fc^2^)/3'
_refine_ls_weighting_scheme calc
_refine_ls_wR_factor_gt 0.0603
_refine_ls_wR_factor_ref 0.0628
_reflns_number_gt 4829
_reflns_number_total 5659
_reflns_threshold_expression >2sigma(I)
_cod_data_source_file ol200263g_si_005.cif
_cod_data_source_block mb2
_cod_depositor_comments
;
The following automatic conversions were performed:

'_symmetry_cell_setting' value 'Orthorhombic' changed to
'orthorhombic' according to
/home/saulius/struct/CIF-dictionaries/cif_core.dic dictionary named
'cif_core.dic' version 2.4.1 from 2010-06-29.

Automatic conversion script
Id: cif_fix_values 1715 2011-07-08 13:25:40Z adriana 
;
_cod_original_sg_symbol_H-M P2(1)2(1)2(1)
_cod_database_code 1502071

loop_
_symmetry_equiv_pos_as_xyz
'x, y, z'
'-x+1/2, -y, z+1/2'
'-x, y+1/2, -z+1/2'
'x+1/2, -y+1/2, -z'

loop_
_atom_site_label
_atom_site_type_symbol
_atom_site_fract_x
_atom_site_fract_y
_atom_site_fract_z
_atom_site_U_iso_or_equiv
_atom_site_adp_type
_atom_site_occupancy
_atom_site_symmetry_multiplicity
_atom_site_calc_flag
_atom_site_refinement_flags
Br1 Br 0.09635(3) 0.431359(15) 0.818656(14) 0.04312(7) Uani 1 1 d .
S1 S -0.47318(5) 0.44840(3) 0.65181(3) 0.02258(9) Uani 1 1 d .
O1 O -0.45096(17) 0.44779(10) 0.74044(8) 0.0351(3) Uani 1 1 d .
O2 O -0.60366(17) 0.39655(9) 0.61417(9) 0.0319(3) Uani 1 1 d .
N1 N -0.29873(18) 0.41330(10) 0.61218(9) 0.0216(3) Uani 1 1 d .
C1 C -0.2683(2) 0.42052(13) 0.52099(11) 0.0233(4) Uani 1 1 d .
H1 H -0.311(3) 0.4745(14) 0.5005(13) 0.024(5) Uiso 1 1 d .
C2 C -0.3413(3) 0.34379(16) 0.46823(13) 0.0318(5) Uani 1 1 d .
H2B H -0.316(2) 0.2886(14) 0.4972(13) 0.020(5) Uiso 1 1 d .
H2A H -0.450(3) 0.3574(16) 0.4675(15) 0.038(7) Uiso 1 1 d .
C3 C -0.2678(3) 0.34678(18) 0.38078(13) 0.0346(5) Uani 1 1 d .
H3B H -0.292(2) 0.4027(14) 0.3516(13) 0.025(5) Uiso 1 1 d .
H3A H -0.315(3) 0.3000(18) 0.3477(17) 0.052(8) Uiso 1 1 d .
C4 C -0.0790(3) 0.33646(14) 0.38434(12) 0.0298(4) Uani 1 1 d .
H4B H -0.048(3) 0.2778(15) 0.4110(13) 0.028(6) Uiso 1 1 d .
H4A H -0.031(2) 0.3336(14) 0.3300(14) 0.027(5) Uiso 1 1 d .
C5 C 0.0008(3) 0.41314(13) 0.43438(12) 0.0277(4) Uani 1 1 d .
H5B H 0.124(3) 0.4026(14) 0.4451(13) 0.035(6) Uiso 1 1 d .
H5A H -0.016(3) 0.4681(15) 0.4021(14) 0.033(6) Uiso 1 1 d .
C6 C -0.0804(2) 0.42028(11) 0.51804(11) 0.0222(3) Uani 1 1 d .
C7 C -0.0152(2) 0.41791(12) 0.59321(11) 0.0222(4) Uani 1 1 d .
H7 H 0.094(3) 0.4169(14) 0.6060(13) 0.033(6) Uiso 1 1 d .
C8 C -0.1435(2) 0.41435(11) 0.66125(11) 0.0205(3) Uani 1 1 d .
H8 H -0.146(2) 0.4661(12) 0.6992(11) 0.010(4) Uiso 1 1 d .
C9 C -0.1228(2) 0.32827(12) 0.71383(11) 0.0195(3) Uani 1 1 d .
C10 C -0.0192(2) 0.32486(13) 0.78303(11) 0.0230(4) Uani 1 1 d .
C11 C 0.0065(2) 0.24508(14) 0.82772(12) 0.0286(4) Uani 1 1 d .
H11 H 0.075(3) 0.2464(14) 0.8754(14) 0.029(6) Uiso 1 1 d .
C12 C -0.0721(3) 0.16641(13) 0.80348(13) 0.0287(4) Uani 1 1 d .
H12 H -0.057(3) 0.1140(16) 0.8341(14) 0.031(6) Uiso 1 1 d .
C13 C -0.1768(3) 0.16773(13) 0.73548(13) 0.0284(4) Uani 1 1 d .
H13 H -0.231(3) 0.1096(14) 0.7197(13) 0.025(5) Uiso 1 1 d .
C14 C -0.2004(2) 0.24768(13) 0.69130(13) 0.0257(4) Uani 1 1 d .
H14 H -0.262(3) 0.2479(15) 0.6448(14) 0.032(6) Uiso 1 1 d .
C15 C -0.5049(2) 0.56235(12) 0.61952(10) 0.0206(3) Uani 1 1 d .
C16 C -0.6195(2) 0.58067(12) 0.55775(11) 0.0238(4) Uani 1 1 d .
H16 H -0.668(2) 0.5357(13) 0.5314(12) 0.018(5) Uiso 1 1 d .
C17 C -0.6536(3) 0.67131(14) 0.53726(12) 0.0276(4) Uani 1 1 d .
H17 H -0.739(3) 0.6820(13) 0.4985(14) 0.024(5) Uiso 1 1 d .
C18 C -0.5774(3) 0.74247(12) 0.57850(12) 0.0290(4) Uani 1 1 d .
C19 C -0.4580(3) 0.72227(14) 0.63901(13) 0.0319(5) Uani 1 1 d .
H19 H -0.398(3) 0.7732(15) 0.6722(14) 0.038(6) Uiso 1 1 d .
C20 C -0.4215(2) 0.63284(13) 0.65924(12) 0.0268(4) Uani 1 1 d .
H20 H -0.349(3) 0.6215(15) 0.6996(14) 0.036(6) Uiso 1 1 d .
C21 C -0.6235(3) 0.84005(13) 0.55926(16) 0.0435(6) Uani 1 1 d .
H21A H -0.6578 0.8708 0.6107 0.065 Uiso 1 1 calc R
H21B H -0.7152 0.8410 0.5191 0.065 Uiso 1 1 calc R
H21C H -0.5272 0.8716 0.5355 0.065 Uiso 1 1 calc R

loop_
_atom_site_aniso_label
_atom_site_aniso_U_11
_atom_site_aniso_U_22
_atom_site_aniso_U_33
_atom_site_aniso_U_23
_atom_site_aniso_U_13
_atom_site_aniso_U_12
Br1 0.05610(15) 0.03320(11) 0.04006(11) 0.00304(9) -0.02177(11) -0.01436(10)
S1 0.0174(2) 0.0235(2) 0.0268(2) 0.00485(17) 0.00450(16) 0.00429(17)
O1 0.0337(8) 0.0438(9) 0.0279(7) 0.0099(6) 0.0097(5) 0.0124(7)
O2 0.0171(7) 0.0239(6) 0.0547(9) 0.0039(6) 0.0046(6) -0.0007(6)
N1 0.0162(7) 0.0259(8) 0.0228(7) 0.0022(6) 0.0003(6) 0.0045(6)
C1 0.0205(9) 0.0263(10) 0.0229(8) 0.0037(7) 0.0012(7) 0.0066(8)
C2 0.0219(11) 0.0430(13) 0.0306(11) -0.0025(9) -0.0001(8) -0.0002(9)
C3 0.0293(12) 0.0474(14) 0.0271(10) -0.0014(10) -0.0027(9) 0.0045(10)
C4 0.0306(11) 0.0348(11) 0.0240(9) -0.0010(8) 0.0024(9) 0.0099(9)
C5 0.0249(11) 0.0288(10) 0.0295(9) 0.0050(8) 0.0062(8) 0.0041(8)
C6 0.0197(9) 0.0169(8) 0.0299(8) 0.0021(6) 0.0056(7) 0.0019(7)
C7 0.0133(9) 0.0198(8) 0.0336(9) 0.0027(7) 0.0021(7) -0.0003(7)
C8 0.0167(8) 0.0194(8) 0.0255(9) 0.0016(6) -0.0021(6) 0.0016(6)
C9 0.0137(9) 0.0194(8) 0.0254(8) 0.0014(6) 0.0026(6) 0.0020(7)
C10 0.0203(9) 0.0230(9) 0.0259(9) -0.0020(7) -0.0012(7) -0.0008(7)
C11 0.0268(10) 0.0338(10) 0.0253(10) 0.0044(8) -0.0021(8) 0.0053(8)
C12 0.0277(11) 0.0233(9) 0.0352(11) 0.0087(8) 0.0060(8) 0.0061(8)
C13 0.0253(11) 0.0198(9) 0.0400(11) 0.0017(8) 0.0025(8) -0.0017(8)
C14 0.0216(10) 0.0231(9) 0.0323(10) 0.0012(8) -0.0035(8) 0.0002(7)
C15 0.0168(8) 0.0226(8) 0.0225(7) 0.0001(7) 0.0035(6) 0.0033(7)
C16 0.0224(10) 0.0239(9) 0.0251(8) -0.0013(7) -0.0007(7) 0.0007(8)
C17 0.0293(11) 0.0292(10) 0.0244(9) 0.0053(8) 0.0003(8) 0.0054(8)
C18 0.0348(11) 0.0227(9) 0.0294(9) 0.0018(7) 0.0108(8) 0.0034(9)
C19 0.0326(12) 0.0287(10) 0.0345(11) -0.0075(8) 0.0062(9) -0.0053(8)
C20 0.0226(10) 0.0323(10) 0.0254(9) -0.0042(7) -0.0011(8) 0.0001(8)
C21 0.0566(16) 0.0234(10) 0.0506(14) 0.0068(9) 0.0132(12) 0.0080(10)

loop_
_atom_type_symbol
_atom_type_description
_atom_type_scat_dispersion_real
_atom_type_scat_dispersion_imag
_atom_type_scat_source
C C 0.0033 0.0016 'International Tables Vol C Tables 4.2.6.8 and 6.1.1.4'
H H 0.0000 0.0000 'International Tables Vol C Tables 4.2.6.8 and 6.1.1.4'
N N 0.0061 0.0033 'International Tables Vol C Tables 4.2.6.8 and 6.1.1.4'
O O 0.0106 0.0060 'International Tables Vol C Tables 4.2.6.8 and 6.1.1.4'
S S 0.1246 0.1234 'International Tables Vol C Tables 4.2.6.8 and 6.1.1.4'
Br Br -0.2901 2.4595 'International Tables Vol C Tables 4.2.6.8 and 6.1.1.4'

loop_
_geom_angle_atom_site_label_1
_geom_angle_atom_site_label_2
_geom_angle_atom_site_label_3
_geom_angle
O2 S1 O1 120.46(9)
O2 S1 N1 107.54(8)
O1 S1 N1 106.13(8)
O2 S1 C15 105.85(8)
O1 S1 C15 108.32(9)
N1 S1 C15 108.06(8)
C8 N1 C1 112.57(14)
C8 N1 S1 121.33(12)
C1 N1 S1 120.28(12)
N1 C1 C6 101.26(14)
N1 C1 C2 115.41(16)
C6 C1 C2 111.47(16)
C3 C2 C1 109.82(18)
C2 C3 C4 110.47(18)
C5 C4 C3 111.47(17)
C6 C5 C4 109.84(16)
C7 C6 C5 130.21(17)
C7 C6 C1 111.73(16)
C5 C6 C1 117.71(16)
C6 C7 C8 113.07(16)
N1 C8 C7 101.27(14)
N1 C8 C9 112.19(14)
C7 C8 C9 110.74(14)
C14 C9 C10 116.65(16)
C14 C9 C8 120.83(16)
C10 C9 C8 122.41(16)
C11 C10 C9 122.14(18)
C11 C10 Br1 117.65(14)
C9 C10 Br1 120.20(14)
C12 C11 C10 119.65(18)
C11 C12 C13 119.61(18)
C12 C13 C14 120.06(19)
C13 C14 C9 121.88(19)
C16 C15 C20 120.51(17)
C16 C15 S1 119.38(14)
C20 C15 S1 120.02(14)
C15 C16 C17 119.06(18)
C18 C17 C16 121.33(19)
C17 C18 C19 118.56(18)
C17 C18 C21 120.7(2)
C19 C18 C21 120.77(19)
C20 C19 C18 120.66(19)
C19 C20 C15 119.78(19)

loop_
_geom_bond_atom_site_label_1
_geom_bond_atom_site_label_2
_geom_bond_distance
Br1 C10 1.9058(18)
S1 O2 1.4303(15)
S1 O1 1.4317(14)
S1 N1 1.6252(15)
S1 C15 1.7685(19)
N1 C8 1.477(2)
N1 C1 1.486(2)
C1 C6 1.514(3)
C1 C2 1.526(3)
C2 C3 1.522(3)
C3 C4 1.528(3)
C4 C5 1.524(3)
C5 C6 1.495(3)
C6 C7 1.314(3)
C7 C8 1.503(2)
C8 C9 1.527(2)
C9 C14 1.385(3)
C9 C10 1.389(3)
C10 C11 1.388(3)
C11 C12 1.372(3)
C12 C13 1.378(3)
C13 C14 1.383(3)
C15 C16 1.380(2)
C15 C20 1.388(3)
C16 C17 1.397(3)
C17 C18 1.380(3)
C18 C19 1.397(3)
C18 C21 1.511(3)
C19 C20 1.383(3)
